data_4100947
loop_
_publ_author_name
'Ilia A. Guzei'

_journal_name_full 'Journal of the American Chemical Society'
_journal_year 2005
_chemical_formula_sum 'C14 H26 B Fe N O3.5 Si'
_chemical_formula_weight 359.11
_space_group_IT_number 19
_symmetry_cell_setting orthorhombic
_symmetry_space_group_name_Hall 'P 2ac 2ab'
_symmetry_space_group_name_H-M 'P 21 21 21'
_cell_angle_alpha 90.00
_cell_angle_beta 90.00
_cell_angle_gamma 90.00
_cell_formula_units_Z 8
_cell_length_a 6.760(4)
_cell_length_b 16.787(11)
_cell_length_c 32.061(16)
_cell_measurement_temperature 193(2)
_cell_volume 3638(4)
_diffrn_ambient_temperature 193(2)
_exptl_crystal_density_diffrn 1.311
_cod_depositor_comments
;
The following automatic conversions were performed:
'_symmetry_cell_setting' value 'Orthorhombic' changed to 'orthorhombic'
according to '/home/saulius/struct/CIF-dictionaries/cif_core.dic'
dictionary named 'cif_core.dic' version 2.4.1 from 2010-06-29.

Automatic conversion script
Id: cif_fix_enum 1527 2010-12-29 10:47:43Z saulius 
;
_cod_original_formula_sum 'C14 H26 B Fe N O3.50 Si'
_cod_database_code 4100947

loop_
_symmetry_equiv_pos_as_xyz
'x, y, z'
'-x+1/2, -y, z+1/2'
'-x, y+1/2, -z+1/2'
'x+1/2, -y+1/2, -z'

loop_
_atom_site_label
_atom_site_type_symbol
_atom_site_fract_x
_atom_site_fract_y
_atom_site_fract_z
_atom_site_U_iso_or_equiv
_atom_site_adp_type
_atom_site_occupancy
_atom_site_symmetry_multiplicity
_atom_site_calc_flag
_atom_site_refinement_flags
_atom_site_disorder_assembly
_atom_site_disorder_group
Fe1 Fe 0.82622(19) 0.34608(8) 0.83139(4) 0.0363(4) Uani 1 1 d . . .
Fe2 Fe 0.38215(18) 0.37098(8) 0.59371(4) 0.0330(4) Uani 1 1 d . . .
Si1 Si 0.7578(4) 0.48217(16) 0.83471(9) 0.0411(7) Uani 1 1 d . . .
Si2 Si 0.5205(4) 0.31753(18) 0.65402(9) 0.0389(8) Uani 1 1 d . . .
O3 O 1.0900(12) 0.3984(5) 0.7648(2) 0.063(2) Uani 1 1 d . . .
N1 N 0.7633(12) 0.2231(5) 0.8230(3) 0.041(2) Uani 1 1 d . . .
O5 O 0.0536(11) 0.4163(5) 0.6470(2) 0.061(2) Uani 1 1 d . . .
C26 C 0.2751(15) 0.4068(6) 0.4941(3) 0.042(3) Uani 1 1 d . . .
C11 C 0.9853(16) 0.3763(6) 0.7912(3) 0.039(3) Uani 1 1 d . . .
C10 C 0.9909(17) 0.3636(7) 0.8710(3) 0.049(3) Uani 1 1 d . . .
N2 N 0.3883(12) 0.4248(4) 0.5341(2) 0.0323(19) Uani 1 1 d . . .
C30 C 0.1858(16) 0.3974(6) 0.6260(3) 0.036(3) Uani 1 1 d . . .
C24 C 0.6500(16) 0.4231(6) 0.5794(3) 0.046(3) Uani 1 1 d . . .
H24 H 0.7792 0.4078 0.5924 0.055 Uiso 1 1 calc R . .
O2 O 1.1012(13) 0.3758(5) 0.8983(2) 0.073(2) Uani 1 1 d . . .
C32 C 0.6077(16) 0.3980(6) 0.6910(3) 0.050(3) Uani 1 1 d . . .
H32A H 0.6666 0.3733 0.7158 0.075 Uiso 1 1 calc R . .
H32B H 0.4949 0.4310 0.6994 0.075 Uiso 1 1 calc R . .
H32C H 0.7066 0.4313 0.6771 0.075 Uiso 1 1 calc R . .
O6 O 0.2784(12) 0.2055(4) 0.5797(2) 0.058(2) Uani 1 1 d . . .
C23 C 0.5265(15) 0.4841(6) 0.5943(3) 0.045(3) Uani 1 1 d . . .
H23 H 0.5504 0.5188 0.6191 0.055 Uiso 1 1 calc R . .
B2 B 0.3620(19) 0.4927(7) 0.5626(4) 0.043(3) Uani 1 1 d . . .
C14 C 0.9887(16) 0.5456(6) 0.8385(4) 0.056(3) Uani 1 1 d . . .
H14A H 0.9518 0.6020 0.8386 0.084 Uiso 1 1 calc R . .
H14B H 1.0746 0.5347 0.8145 0.084 Uiso 1 1 calc R . .
H14C H 1.0594 0.5328 0.8643 0.084 Uiso 1 1 calc R . .
C25 C 0.5687(14) 0.3864(6) 0.5450(3) 0.038(3) Uani 1 1 d . . .
H25 H 0.6322 0.3424 0.5287 0.045 Uiso 1 1 calc R . .
C33 C 0.3359(18) 0.2583(7) 0.6854(3) 0.057(3) Uani 1 1 d . . .
H33A H 0.2639 0.2220 0.6669 0.085 Uiso 1 1 calc R . .
H33B H 0.2422 0.2947 0.6989 0.085 Uiso 1 1 calc R . .
H33C H 0.4056 0.2274 0.7068 0.085 Uiso 1 1 calc R . .
C5 C 0.6479(19) 0.2716(7) 0.7967(4) 0.057(3) Uani 1 1 d . . .
H5 H 0.6497 0.2686 0.7656 0.068 Uiso 1 1 calc R . .
C6 C 0.8903(18) 0.1573(6) 0.8051(3) 0.048(3) Uani 1 1 d . . .
C28 C 0.3321(18) 0.3247(6) 0.4773(3) 0.058(3) Uani 1 1 d . . .
H28A H 0.4683 0.3263 0.4669 0.086 Uiso 1 1 calc R . .
H28B H 0.2425 0.3100 0.4545 0.086 Uiso 1 1 calc R . .
H28C H 0.3221 0.2853 0.4997 0.086 Uiso 1 1 calc R . .
C8 C 0.764(2) 0.0794(7) 0.8049(4) 0.084(4) Uani 1 1 d . . .
H8A H 0.8451 0.0348 0.7951 0.126 Uiso 1 1 calc R . .
H8B H 0.6502 0.0863 0.7863 0.126 Uiso 1 1 calc R . .
H8C H 0.7168 0.0684 0.8333 0.126 Uiso 1 1 calc R . .
C13 C 0.6196(19) 0.5210(6) 0.7882(4) 0.068(4) Uani 1 1 d . . .
H13A H 0.5114 0.5554 0.7976 0.102 Uiso 1 1 calc R . .
H13B H 0.5654 0.4761 0.7723 0.102 Uiso 1 1 calc R . .
H13C H 0.7099 0.5516 0.7705 0.102 Uiso 1 1 calc R . .
C12 C 0.6014(19) 0.5086(7) 0.8794(3) 0.067(3) Uani 1 1 d . . .
H12A H 0.5919 0.5667 0.8815 0.100 Uiso 1 1 calc R . .
H12B H 0.6598 0.4871 0.9050 0.100 Uiso 1 1 calc R . .
H12C H 0.4689 0.4860 0.8754 0.100 Uiso 1 1 calc R . .
C3 C 0.5655(18) 0.3093(6) 0.8631(5) 0.072(4) Uani 1 1 d . . .
H3 H 0.4971 0.3364 0.8869 0.086 Uiso 1 1 calc R . .
C27 C 0.325(2) 0.4695(7) 0.4625(3) 0.067(4) Uani 1 1 d . . .
H27A H 0.2807 0.5216 0.4726 0.101 Uiso 1 1 calc R . .
H27B H 0.2594 0.4573 0.4360 0.101 Uiso 1 1 calc R . .
H27C H 0.4689 0.4707 0.4582 0.101 Uiso 1 1 calc R . .
C31 C 0.3257(15) 0.2719(7) 0.5853(3) 0.048(3) Uani 1 1 d . . .
C4 C 0.5309(18) 0.3200(8) 0.8185(5) 0.075(4) Uani 1 1 d . . .
H4 H 0.4338 0.3582 0.8061 0.090 Uiso 1 1 calc R . .
C34 C 0.7309(16) 0.2477(6) 0.6426(3) 0.054(3) Uani 1 1 d . . .
H34A H 0.7991 0.2343 0.6687 0.080 Uiso 1 1 calc R . .
H34B H 0.8241 0.2734 0.6235 0.080 Uiso 1 1 calc R . .
H34C H 0.6794 0.1989 0.6298 0.080 Uiso 1 1 calc R . .
C7 C 0.944(3) 0.1766(8) 0.7608(4) 0.127(7) Uani 1 1 d . . .
H7A H 1.0495 0.2167 0.7605 0.190 Uiso 1 1 calc R . .
H7B H 0.8276 0.1976 0.7462 0.190 Uiso 1 1 calc R . .
H7C H 0.9901 0.1283 0.7467 0.190 Uiso 1 1 calc R . .
B1 B 0.700(2) 0.2378(8) 0.8648(5) 0.059(4) Uani 1 1 d . . .
C29 C 0.0561(15) 0.4068(7) 0.5055(3) 0.062(3) Uani 1 1 d . . .
H29A H 0.0285 0.3625 0.5245 0.093 Uiso 1 1 calc R . .
H29B H -0.0234 0.4009 0.4801 0.093 Uiso 1 1 calc R . .
H29C H 0.0225 0.4572 0.5192 0.093 Uiso 1 1 calc R . .
O1 O 0.7716(15) 0.1946(4) 0.8993(2) 0.081(3) Uani 1 1 d . . .
H1A H 0.7180 0.2116 0.9212 0.098 Uiso 1 1 calc . . .
C9 C 1.0681(18) 0.1481(8) 0.8314(5) 0.100(5) Uani 1 1 d . . .
H9A H 1.1458 0.1026 0.8216 0.151 Uiso 1 1 calc R . .
H9B H 1.0280 0.1391 0.8604 0.151 Uiso 1 1 calc R . .
H9C H 1.1484 0.1966 0.8298 0.151 Uiso 1 1 calc R . .
O4 O 0.2118(12) 0.5475(4) 0.5575(2) 0.054(2) Uani 1 1 d . . .
H4A H 0.2184 0.5818 0.5765 0.064 Uiso 1 1 calc . . .
O7 O 0.812(5) 0.7301(12) 0.4754(6) 0.283(14) Uani 1 1 d . . .
C51 C 0.750(9) 0.617(3) 0.527(2) 0.51(4) Uani 1 1 d . . .
H51A H 0.8543 0.5832 0.5395 0.613 Uiso 1 1 calc R . .
H51B H 0.6210 0.5895 0.5290 0.613 Uiso 1 1 calc R . .
C53 C 0.775(8) 0.765(2) 0.5160(8) 0.34(3) Uani 1 1 d . . .
H53A H 0.6553 0.7993 0.5153 0.404 Uiso 1 1 calc R . .
H53B H 0.8891 0.7979 0.5252 0.404 Uiso 1 1 calc R . .
C50 C 0.799(10) 0.6373(13) 0.4827(15) 0.48(5) Uani 1 1 d . . .
H50A H 0.6955 0.6149 0.4641 0.580 Uiso 1 1 calc R . .
H50B H 0.9264 0.6125 0.4751 0.580 Uiso 1 1 calc R . .
C52 C 0.745(8) 0.694(2) 0.5447(14) 0.37(4) Uani 1 1 d . . .
H52A H 0.8481 0.6962 0.5666 0.446 Uiso 1 1 calc R . .
H52B H 0.6156 0.7004 0.5587 0.446 Uiso 1 1 calc R . .

loop_
_atom_site_aniso_label
_atom_site_aniso_U_11
_atom_site_aniso_U_22
_atom_site_aniso_U_33
_atom_site_aniso_U_23
_atom_site_aniso_U_13
_atom_site_aniso_U_12
Fe1 0.0358(8) 0.0323(8) 0.0406(9) 0.0039(7) 0.0016(7) -0.0020(6)
Fe2 0.0292(7) 0.0352(8) 0.0348(8) -0.0003(7) -0.0015(7) -0.0023(6)
Si1 0.0465(17) 0.0297(16) 0.0472(18) -0.0027(15) 0.0005(16) 0.0009(14)
Si2 0.0382(16) 0.0399(17) 0.0386(18) 0.0005(15) -0.0075(14) -0.0011(13)
O3 0.069(6) 0.067(6) 0.054(5) 0.008(4) 0.017(5) -0.015(5)
N1 0.045(5) 0.033(5) 0.046(6) 0.010(4) 0.004(5) -0.012(4)
O5 0.036(4) 0.083(6) 0.064(5) -0.025(5) 0.011(4) 0.003(4)
C26 0.038(6) 0.047(7) 0.041(7) 0.003(6) 0.002(5) -0.001(5)
C11 0.045(6) 0.026(6) 0.045(7) 0.003(6) -0.015(5) 0.008(5)
C10 0.054(7) 0.044(7) 0.049(7) 0.000(6) -0.002(6) 0.007(6)
N2 0.034(5) 0.035(5) 0.027(4) 0.004(4) 0.001(4) 0.003(4)
C30 0.041(6) 0.050(7) 0.018(5) -0.011(5) -0.014(5) -0.016(6)
C24 0.032(6) 0.056(7) 0.050(7) 0.009(6) -0.002(5) -0.015(6)
O2 0.087(6) 0.069(5) 0.061(5) -0.012(5) -0.020(5) 0.013(5)
C32 0.047(6) 0.066(7) 0.036(6) 0.008(5) -0.007(6) -0.008(6)
O6 0.077(6) 0.038(5) 0.059(5) -0.004(4) -0.015(4) -0.019(4)
C23 0.052(7) 0.046(7) 0.038(6) -0.006(6) 0.006(6) -0.007(6)
B2 0.041(8) 0.038(8) 0.051(8) 0.015(7) -0.005(7) 0.000(7)
C14 0.064(7) 0.024(6) 0.080(9) 0.000(6) -0.007(7) -0.010(5)
C25 0.035(6) 0.041(6) 0.038(6) 0.003(5) -0.003(5) -0.007(5)
C33 0.069(8) 0.074(8) 0.028(6) 0.018(6) -0.010(6) -0.007(7)
C5 0.061(9) 0.041(7) 0.070(8) 0.018(7) -0.014(8) -0.017(7)
C6 0.069(8) 0.027(6) 0.048(7) -0.006(5) 0.015(6) 0.007(6)
C28 0.067(8) 0.064(8) 0.042(7) -0.024(6) -0.005(6) 0.007(7)
C8 0.105(12) 0.048(8) 0.097(10) 0.004(8) 0.002(9) -0.010(8)
C13 0.074(9) 0.034(6) 0.095(9) -0.001(7) -0.013(8) 0.003(7)
C12 0.073(9) 0.055(7) 0.071(8) -0.012(7) 0.008(7) 0.009(7)
C3 0.054(8) 0.034(7) 0.128(13) 0.013(8) 0.038(9) -0.007(6)
C27 0.081(9) 0.065(8) 0.056(8) 0.018(7) -0.021(7) -0.012(8)
C31 0.033(6) 0.068(8) 0.042(7) 0.001(6) -0.006(5) -0.008(6)
C4 0.036(7) 0.051(9) 0.137(14) 0.021(9) -0.029(8) -0.023(6)
C34 0.051(7) 0.046(7) 0.064(8) -0.003(6) -0.010(6) 0.022(6)
C7 0.25(2) 0.066(9) 0.066(10) 0.000(8) 0.086(12) 0.038(12)
B1 0.064(10) 0.037(8) 0.076(11) 0.016(8) 0.024(9) -0.016(7)
C29 0.038(7) 0.088(9) 0.059(8) -0.016(7) -0.007(6) 0.002(6)
O1 0.149(9) 0.041(5) 0.054(5) 0.006(4) 0.028(6) -0.005(5)
C9 0.062(8) 0.092(10) 0.148(14) -0.042(11) -0.007(10) 0.024(8)
O4 0.073(6) 0.037(4) 0.051(5) -0.012(4) -0.003(4) 0.014(4)
O7 0.51(5) 0.181(17) 0.162(17) -0.024(14) -0.09(2) -0.01(2)
C51 0.28(5) 0.56(10) 0.69(9) 0.07(8) 0.21(6) -0.18(6)
C53 0.64(10) 0.27(4) 0.101(19) -0.06(2) -0.07(4) 0.00(5)
C50 0.79(13) 0.026(14) 0.64(8) -0.03(3) -0.24(8) 0.05(4)
C52 0.29(5) 0.42(6) 0.41(7) 0.34(6) -0.01(5) 0.00(5)

loop_
_geom_bond_atom_site_label_1
_geom_bond_atom_site_label_2
_geom_bond_distance
_geom_bond_site_symmetry_2
_geom_bond_publ_flag
Fe1 C10 1.713(12) . ?
Fe1 C11 1.754(12) . ?
Fe1 C5 2.062(11) . ?
Fe1 C4 2.085(11) . ?
Fe1 N1 2.124(8) . ?
Fe1 C3 2.127(11) . ?
Fe1 B1 2.275(12) . ?
Fe1 Si1 2.333(3) . ?
Fe2 C31 1.728(13) . ?
Fe2 C30 1.740(11) . ?
Fe2 C25 2.024(10) . ?
Fe2 C24 2.062(10) . ?
Fe2 N2 2.113(7) . ?
Fe2 C23 2.136(10) . ?
Fe2 B2 2.277(12) . ?
Fe2 Si2 2.328(3) . ?
Si1 C12 1.834(11) . ?
Si1 C13 1.875(11) . ?
Si1 C14 1.893(10) . ?
Si2 C34 1.879(10) . ?
Si2 C33 1.886(11) . ?
Si2 C32 1.892(10) . ?
O3 C11 1.163(11) . ?
N1 C5 1.406(13) . ?
N1 B1 1.430(16) . ?
N1 C6 1.513(13) . ?
O5 C30 1.164(11) . ?
C26 C27 1.500(14) . ?
C26 N2 1.526(12) . ?
C26 C29 1.525(15) . ?
C26 C28 1.527(14) . ?
C10 O2 1.168(11) . ?
N2 C25 1.422(12) . ?
N2 B2 1.471(14) . ?
C24 C25 1.379(12) . ?
C24 C23 1.405(14) . ?
O6 C31 1.174(12) . ?
C23 B2 1.513(16) . ?
B2 O4 1.379(13) . ?
C5 C4 1.332(16) . ?
C6 C9 1.476(15) . ?
C6 C7 1.502(14) . ?
C6 C8 1.561(15) . ?
C3 C4 1.461(17) . ?
C3 B1 1.507(18) . ?
B1 O1 1.408(16) . ?
O7 C53 1.45(2) . ?
O7 C50 1.58(3) . ?
C51 C50 1.49(7) . ?
C51 C52 1.42(7) . ?
C53 C52 1.52(4) . ?
